data_4077075
loop_
_publ_author_name
'Son, Seung Uk'
'Park, Kang Hyun'
'Jung, Il Gu'
'Chung, Young Keun'
'Lah, Myoung Soo'

_publ_section_title
;
 Reactions of Fe2(CO)9with Azine Derivatives:&#x00A0; Discovery of New
 Coordination Modes and Reactivity of New Bimetallic Compounds
;
_journal_issue 24
_journal_name_full Organometallics
_journal_page_first 5366
_journal_paper_doi 10.1021/om0205546
_journal_volume 21
_journal_year 2002
_chemical_formula_sum 'C19 H14 Fe N2 O3'
_chemical_formula_weight 374.17
_chemical_name_systematic
; 
 ? 
;
_space_group_IT_number 14
_symmetry_space_group_name_Hall '-P 2yab'
_symmetry_space_group_name_H-M 'P 1 21/a 1'
_atom_sites_solution_hydrogens geom
_atom_sites_solution_primary direct
_atom_sites_solution_secondary difmap
_audit_creation_method SHELXL-97
_cell_angle_alpha 90.00
_cell_angle_beta 92.573(2)
_cell_angle_gamma 90.00
_cell_formula_units_Z 4
_cell_length_a 13.1660(10)
_cell_length_b 7.4440(10)
_cell_length_c 17.8070(10)
_cell_measurement_temperature 293(2)
_cell_volume 1743.5(3)
_computing_structure_refinement 'SHELXL-97 (Sheldrick, 1997)'
_computing_structure_solution 'SHELXS-97 (Sheldrick, 1990)'
_diffrn_ambient_temperature 293(2)
_diffrn_measured_fraction_theta_full 0.994
_diffrn_measured_fraction_theta_max 0.994
_diffrn_radiation_monochromator graphite
_diffrn_radiation_source 'fine-focus sealed tube'
_diffrn_radiation_type MoK\a
_diffrn_radiation_wavelength 0.71069
_diffrn_reflns_av_R_equivalents 0.0352
_diffrn_reflns_av_sigmaI/netI 0.0749
_diffrn_reflns_limit_h_max 17
_diffrn_reflns_limit_h_min -17
_diffrn_reflns_limit_k_max 9
_diffrn_reflns_limit_k_min -8
_diffrn_reflns_limit_l_max 23
_diffrn_reflns_limit_l_min -23
_diffrn_reflns_number 6849
_diffrn_reflns_theta_full 27.51
_diffrn_reflns_theta_max 27.51
_diffrn_reflns_theta_min 1.14
_exptl_absorpt_coefficient_mu 0.884
_exptl_crystal_density_diffrn 1.426
_exptl_crystal_density_method 'not measured'
_exptl_crystal_F_000 768
_refine_diff_density_max 0.396
_refine_diff_density_min -0.482
_refine_diff_density_rms 0.148
_refine_ls_extinction_method none
_refine_ls_goodness_of_fit_ref 1.031
_refine_ls_hydrogen_treatment mixed
_refine_ls_matrix_type full
_refine_ls_number_parameters 226
_refine_ls_number_reflns 3989
_refine_ls_number_restraints 0
_refine_ls_restrained_S_all 1.031
_refine_ls_R_factor_all 0.0892
_refine_ls_R_factor_gt 0.0430
_refine_ls_shift/su_max 0.000
_refine_ls_shift/su_mean 0.000
_refine_ls_structure_factor_coef Fsqd
_refine_ls_weighting_details 'calc w=1/[\s^2^(Fo^2^)+(0.0680P)^2^+0.0000P] where P=(Fo^2^+2Fc^2^)/3'
_refine_ls_weighting_scheme calc
_refine_ls_wR_factor_gt 0.1021
_refine_ls_wR_factor_ref 0.1348
_reflns_number_gt 2360
_reflns_number_total 3989
_reflns_threshold_expression >2sigma(I)
_cod_data_source_file om0205546.cif
_cod_data_source_block fe22
_cod_database_code 4077075

loop_
_symmetry_equiv_pos_as_xyz
'x, y, z'
'-x+1/2, y+1/2, -z'
'-x, -y, -z'
'x-1/2, -y-1/2, z'

loop_
_atom_site_label
_atom_site_type_symbol
_atom_site_fract_x
_atom_site_fract_y
_atom_site_fract_z
_atom_site_U_iso_or_equiv
_atom_site_adp_type
_atom_site_occupancy
_atom_site_symmetry_multiplicity
_atom_site_calc_flag
_atom_site_refinement_flags
Fe Fe 0.16471(3) 0.56042(5) 0.23704(2) 0.03903(17) Uani 1 1 d .
N1 N 0.0409(2) 0.5189(3) 0.30316(14) 0.0454(7) Uani 1 1 d .
N2 N 0.0023(2) 0.6360(4) 0.35623(14) 0.0481(7) Uani 1 1 d .
O1 O 0.3652(2) 0.5273(4) 0.17291(14) 0.0710(8) Uani 1 1 d .
O2 O 0.0505(2) 0.7001(4) 0.10263(14) 0.0857(9) Uani 1 1 d .
O3 O 0.2378(2) 0.8804(3) 0.31933(14) 0.0646(7) Uani 1 1 d .
C1 C 0.1583(3) 0.1915(4) 0.14305(16) 0.0423(8) Uani 1 1 d .
C2 C 0.2537(3) 0.1144(5) 0.14599(19) 0.0574(9) Uani 1 1 d .
H2 H 0.2956 0.1266 0.1891 0.069 Uiso 1 1 calc R
C3 C 0.2877(3) 0.0187(5) 0.0849(2) 0.0678(11) Uani 1 1 d .
H3 H 0.3520 -0.0333 0.0877 0.081 Uiso 1 1 calc R
C4 C 0.2273(3) 0.0004(5) 0.0206(2) 0.0614(10) Uani 1 1 d .
H4 H 0.2506 -0.0632 -0.0201 0.074 Uiso 1 1 calc R
C5 C 0.1333(3) 0.0758(4) 0.0170(2) 0.0563(10) Uani 1 1 d .
H5 H 0.0921 0.0641 -0.0266 0.068 Uiso 1 1 calc R
C6 C 0.0986(3) 0.1694(4) 0.07743(16) 0.0492(8) Uani 1 1 d .
H6 H 0.0337 0.2190 0.0742 0.059 Uiso 1 1 calc R
C7 C 0.1157(3) 0.2913(4) 0.20552(16) 0.0435(8) Uani 1 1 d .
H7 H 0.0544 0.3513 0.1966 0.052 Uiso 1 1 calc R
C8 C 0.1629(3) 0.3016(4) 0.27893(17) 0.0480(8) Uani 1 1 d .
H8 H 0.2202 0.2335 0.2920 0.058 Uiso 1 1 calc R
C9 C 0.1199(3) 0.4182(4) 0.33102(17) 0.0475(9) Uani 1 1 d .
H9 H 0.1439 0.4258 0.3808 0.057 Uiso 1 1 calc R
C10 C -0.0197(2) 0.7969(4) 0.33493(17) 0.0440(8) Uani 1 1 d .
H10 H -0.0053 0.8338 0.2867 0.053 Uiso 1 1 calc R
C11 C -0.0668(2) 0.9219(4) 0.38556(17) 0.0402(7) Uani 1 1 d .
C12 C -0.1042(2) 0.8670(4) 0.45359(18) 0.0464(8) Uani 1 1 d .
H12 H -0.1018 0.7462 0.4669 0.056 Uiso 1 1 calc R
C13 C -0.1450(3) 0.9910(5) 0.50174(19) 0.0532(9) Uani 1 1 d .
H13 H -0.1700 0.9532 0.5471 0.064 Uiso 1 1 calc R
C14 C -0.1486(3) 1.1703(5) 0.4825(2) 0.0549(9) Uani 1 1 d .
H14 H -0.1750 1.2539 0.5152 0.066 Uiso 1 1 calc R
C15 C -0.1132(3) 1.2251(5) 0.41492(19) 0.0576(10) Uani 1 1 d .
H15 H -0.1165 1.3459 0.4017 0.069 Uiso 1 1 calc R
C16 C -0.0722(3) 1.1012(4) 0.36594(19) 0.0492(9) Uani 1 1 d .
H16 H -0.0486 1.1393 0.3201 0.059 Uiso 1 1 calc R
C17 C 0.2869(3) 0.5389(4) 0.19672(17) 0.0481(9) Uani 1 1 d .
C18 C 0.0948(3) 0.6520(5) 0.15453(19) 0.0527(9) Uani 1 1 d .
C19 C 0.2087(3) 0.7560(4) 0.28784(17) 0.0462(8) Uani 1 1 d .

loop_
_atom_site_aniso_label
_atom_site_aniso_U_11
_atom_site_aniso_U_22
_atom_site_aniso_U_33
_atom_site_aniso_U_23
_atom_site_aniso_U_13
_atom_site_aniso_U_12
Fe 0.0413(3) 0.0370(3) 0.0388(3) 0.00049(19) 0.00096(19) 0.0006(2)
N1 0.0502(18) 0.0411(14) 0.0454(15) -0.0023(12) 0.0089(13) -0.0016(13)
N2 0.0508(19) 0.0478(16) 0.0465(16) -0.0091(13) 0.0110(13) -0.0016(14)
O1 0.0492(18) 0.103(2) 0.0616(16) -0.0078(15) 0.0150(14) -0.0043(16)
O2 0.080(2) 0.101(2) 0.0737(18) 0.0340(17) -0.0247(16) 0.0000(17)
O3 0.0694(19) 0.0476(14) 0.0762(17) -0.0144(13) -0.0012(14) -0.0056(13)
C1 0.046(2) 0.0350(16) 0.0462(17) -0.0031(14) 0.0085(15) -0.0012(15)
C2 0.059(3) 0.058(2) 0.054(2) -0.0025(17) -0.0010(18) 0.0091(19)
C3 0.064(3) 0.057(2) 0.084(3) -0.001(2) 0.020(2) 0.021(2)
C4 0.079(3) 0.054(2) 0.052(2) -0.0091(17) 0.014(2) 0.003(2)
C5 0.068(3) 0.053(2) 0.0478(19) -0.0081(16) 0.0033(18) -0.0058(19)
C6 0.050(2) 0.0475(19) 0.0506(19) -0.0043(16) 0.0038(16) -0.0024(16)
C7 0.048(2) 0.0358(17) 0.0470(18) 0.0008(14) 0.0012(15) 0.0012(15)
C8 0.061(2) 0.0315(16) 0.0516(19) 0.0041(15) 0.0072(16) 0.0049(16)
C9 0.062(2) 0.0413(18) 0.0397(17) 0.0022(14) 0.0021(16) -0.0028(17)
C10 0.038(2) 0.0469(19) 0.0468(18) -0.0023(16) 0.0012(14) 0.0001(15)
C11 0.0295(17) 0.0455(19) 0.0455(17) -0.0041(15) 0.0003(14) -0.0012(14)
C12 0.040(2) 0.0436(17) 0.056(2) -0.0049(16) 0.0042(16) -0.0037(16)
C13 0.044(2) 0.066(2) 0.050(2) -0.0080(18) 0.0096(17) -0.0053(18)
C14 0.041(2) 0.060(2) 0.064(2) -0.0195(19) -0.0007(17) 0.0087(17)
C15 0.054(3) 0.0436(19) 0.074(3) -0.0049(18) -0.011(2) 0.0067(17)
C16 0.044(2) 0.050(2) 0.053(2) 0.0036(15) 0.0001(16) 0.0003(16)
C17 0.057(3) 0.049(2) 0.0383(17) -0.0016(15) -0.0040(17) -0.0067(18)
C18 0.052(2) 0.051(2) 0.056(2) 0.0080(18) 0.0041(17) -0.0055(18)
C19 0.046(2) 0.0413(19) 0.0515(19) 0.0040(16) 0.0041(16) 0.0042(16)

loop_
_atom_type_symbol
_atom_type_description
_atom_type_scat_dispersion_real
_atom_type_scat_dispersion_imag
_atom_type_scat_source
C C 0.0033 0.0016 'International Tables Vol C Tables 4.2.6.8 and 6.1.1.4'
H H 0.0000 0.0000 'International Tables Vol C Tables 4.2.6.8 and 6.1.1.4'
N N 0.0061 0.0033 'International Tables Vol C Tables 4.2.6.8 and 6.1.1.4'
O O 0.0106 0.0060 'International Tables Vol C Tables 4.2.6.8 and 6.1.1.4'
Fe Fe 0.3463 0.8444 'International Tables Vol C Tables 4.2.6.8 and 6.1.1.4'

loop_
_geom_angle_atom_site_label_1
_geom_angle_atom_site_label_2
_geom_angle_atom_site_label_3
_geom_angle
C19 Fe C17 89.93(15)
C19 Fe C18 104.00(14)
C17 Fe C18 98.04(15)
C19 Fe C8 125.62(13)
C17 Fe C8 94.93(14)
C18 Fe C8 128.57(14)
C19 Fe N1 94.53(13)
C17 Fe N1 162.26(13)
C18 Fe N1 97.52(14)
C8 Fe N1 68.57(12)
C19 Fe C9 95.95(13)
C17 Fe C9 124.38(14)
C18 Fe C9 133.03(15)
C8 Fe C9 39.61(11)
N1 Fe C9 38.08(12)
C19 Fe C7 164.49(12)
C17 Fe C7 94.32(13)
C18 Fe C7 90.18(13)
C8 Fe C7 39.18(11)
N1 Fe C7 77.15(11)
C9 Fe C7 69.39(11)
C9 N1 N2 113.1(2)
C9 N1 Fe 71.38(19)
N2 N1 Fe 127.5(2)
C10 N2 N1 117.7(3)
C2 C1 C6 117.6(3)
C2 C1 C7 124.0(3)
C6 C1 C7 118.4(3)
C1 C2 C3 120.5(3)
C4 C3 C2 120.6(4)
C5 C4 C3 119.5(3)
C4 C5 C6 120.3(3)
C5 C6 C1 121.5(3)
C8 C7 C1 123.8(3)
C8 C7 Fe 66.47(15)
C1 C7 Fe 122.9(2)
C9 C8 C7 117.8(3)
C9 C8 Fe 71.00(16)
C7 C8 Fe 74.35(16)
N1 C9 C8 115.1(3)
N1 C9 Fe 70.54(17)
C8 C9 Fe 69.39(17)
N2 C10 C11 120.7(3)
C16 C11 C12 119.2(3)
C16 C11 C10 118.7(3)
C12 C11 C10 122.0(3)
C13 C12 C11 120.4(3)
C14 C13 C12 120.1(3)
C15 C14 C13 119.8(3)
C14 C15 C16 120.6(3)
C11 C16 C15 119.9(3)
O1 C17 Fe 178.2(3)
O2 C18 Fe 176.7(3)
O3 C19 Fe 179.0(3)

loop_
_geom_bond_atom_site_label_1
_geom_bond_atom_site_label_2
_geom_bond_distance
Fe C19 1.796(3)
Fe C17 1.799(4)
Fe C18 1.830(4)
Fe C8 2.067(3)
Fe N1 2.077(3)
Fe C9 2.088(3)
Fe C7 2.170(3)
N1 C9 1.359(4)
N1 N2 1.397(3)
N2 C10 1.286(4)
O1 C17 1.135(4)
O2 C18 1.129(4)
O3 C19 1.140(4)
C1 C2 1.380(5)
C1 C6 1.389(4)
C1 C7 1.470(4)
C2 C3 1.391(5)
C3 C4 1.370(5)
C4 C5 1.358(5)
C5 C6 1.378(4)
C7 C8 1.424(4)
C8 C9 1.407(4)
C10 C11 1.454(4)
C11 C16 1.381(4)
C11 C12 1.389(4)
C12 C13 1.384(5)
C13 C14 1.379(5)
C14 C15 1.372(5)
C15 C16 1.394(4)
